data_7046413
loop_
_publ_author_name
'Handzlik, Gabriela'
'Sieklucka, Barbara'
'Pinkowicz, Dawid'

_publ_section_title
;
 Cross-linking of cyanide magnetic coordination polymers by rational
 insertion of formate, cyanide or azide.
;
_journal_issue 34
_journal_name_full 'Dalton transactions (Cambridge, England : 2003)'
_journal_page_first 11888
_journal_page_last 11894
_journal_paper_doi 10.1039/c8dt01513a
_journal_volume 47
_journal_year 2018
_chemical_formula_sum 'C18 H2 Mn4 N18 Nb2 O14'
_chemical_formula_weight 1099.96
_chemical_name_systematic Mn2Nbformate
_chemical_properties_physical Air-sensitive
_space_group_crystal_system tetragonal
_space_group_IT_number 108
_space_group_name_Hall 'I 4 -2c'
_space_group_name_H-M_alt 'I 4 c m'
_symmetry_space_group_name_Hall 'I 4 -2c'
_symmetry_space_group_name_H-M 'I 4 c m'
_atom_sites_solution_hydrogens geom
_audit_creation_method SHELXL-2014/7
_audit_update_record
;
2018-04-08 deposited with the CCDC.
2018-05-21 downloaded from the CCDC.
;
_cell_angle_alpha 90.000(3)
_cell_angle_beta 90.000(3)
_cell_angle_gamma 90.000(3)
_cell_formula_units_Z 2
_cell_length_a 12.07320(10)
_cell_length_b 12.07320(10)
_cell_length_c 13.4352(3)
_cell_measurement_reflns_used 6820
_cell_measurement_temperature 293(2)
_cell_measurement_theta_max 28.6048
_cell_measurement_theta_min 3.0263
_cell_volume 1958.34(5)
_computing_structure_refinement 'SHELXL-2014/7 (Sheldrick, 2014)'
_diffrn_ambient_temperature 293(2)
_diffrn_measured_fraction_theta_full 0.996
_diffrn_measured_fraction_theta_max 0.993
_diffrn_measurement_device_type 'Agilent SuperNova'
_diffrn_radiation_type MoK\a
_diffrn_radiation_wavelength 0.71073
_diffrn_reflns_av_R_equivalents 0.0590
_diffrn_reflns_av_unetI/netI 0.0268
_diffrn_reflns_Laue_measured_fraction_full 0.996
_diffrn_reflns_Laue_measured_fraction_max 0.993
_diffrn_reflns_limit_h_max 15
_diffrn_reflns_limit_h_min -15
_diffrn_reflns_limit_k_max 16
_diffrn_reflns_limit_k_min -16
_diffrn_reflns_limit_l_max 17
_diffrn_reflns_limit_l_min -17
_diffrn_reflns_number 12755
_diffrn_reflns_point_group_measured_fraction_full 0.997
_diffrn_reflns_point_group_measured_fraction_max 0.993
_diffrn_reflns_theta_full 25.242
_diffrn_reflns_theta_max 28.288
_diffrn_reflns_theta_min 3.375
_exptl_absorpt_coefficient_mu 1.895
_exptl_absorpt_correction_T_max 1.00000
_exptl_absorpt_correction_T_min 0.80419
_exptl_absorpt_correction_type multi-scan
_exptl_absorpt_process_details 'Crysalis package'
_exptl_crystal_colour red
_exptl_crystal_density_diffrn 1.865
_exptl_crystal_description needle
_exptl_crystal_F_000 1060
_exptl_crystal_preparation 'Magnetic properties'
_exptl_crystal_size_max 0.100
_exptl_crystal_size_mid 0.050
_exptl_crystal_size_min 0.050
_refine_diff_density_max 1.182
_refine_diff_density_min -0.689
_refine_diff_density_rms 0.093
_refine_ls_abs_structure_details
;
 Refined as an inversion twin.
;
_refine_ls_abs_structure_Flack 0.08(7)
_refine_ls_extinction_method none
_refine_ls_goodness_of_fit_ref 1.072
_refine_ls_hydrogen_treatment constr
_refine_ls_matrix_type full
_refine_ls_number_parameters 81
_refine_ls_number_reflns 1265
_refine_ls_number_restraints 1
_refine_ls_restrained_S_all 1.071
_refine_ls_R_factor_all 0.0339
_refine_ls_R_factor_gt 0.0296
_refine_ls_shift/su_max 0.000
_refine_ls_shift/su_mean 0.000
_refine_ls_structure_factor_coef Fsqd
_refine_ls_weighting_details 'w=1/[\s^2^(Fo^2^)+(0.0483P)^2^+2.2677P] where P=(Fo^2^+2Fc^2^)/3'
_refine_ls_weighting_scheme calc
_refine_ls_wR_factor_gt 0.0756
_refine_ls_wR_factor_ref 0.0793
_reflns_Friedel_coverage 0.912
_reflns_Friedel_fraction_full 0.998
_reflns_Friedel_fraction_max 0.994
_reflns_number_gt 1157
_reflns_number_total 1265
_reflns_threshold_expression 'I > 2\s(I)'
_cod_data_source_file c8dt01513a2.cif
_cod_data_source_block dp_dpp083
_cod_depositor_comments 'Adding full bibliography for 7046412--7046415.cif.'
_cod_database_code 7046413
_shelx_shelxl_version_number 2014/7
_shelx_space_group_comment
;
The symmetry employed for this shelxl refinement is uniquely defined
by the following loop, which should always be used as a source of
symmetry information in preference to the above space-group names.
They are only intended as comments.
;
_shelx_estimated_absorpt_t_min 0.833
_shelx_estimated_absorpt_t_max 0.911

loop_
_space_group_symop_operation_xyz
'x, y, z'
'-x, -y, z'
'-y, x, z'
'y, -x, z'
'-x, y, z+1/2'
'x, -y, z+1/2'
'y, x, z+1/2'
'-y, -x, z+1/2'
'x+1/2, y+1/2, z+1/2'
'-x+1/2, -y+1/2, z+1/2'
'-y+1/2, x+1/2, z+1/2'
'y+1/2, -x+1/2, z+1/2'
'-x+1/2, y+1/2, z+1'
'x+1/2, -y+1/2, z+1'
'y+1/2, x+1/2, z+1'
'-y+1/2, -x+1/2, z+1'

loop_
_atom_site_label
_atom_site_type_symbol
_atom_site_fract_x
_atom_site_fract_y
_atom_site_fract_z
_atom_site_U_iso_or_equiv
_atom_site_adp_type
_atom_site_occupancy
_atom_site_site_symmetry_order
_atom_site_calc_flag
_atom_site_refinement_flags_posn
_atom_site_refinement_flags_adp
_atom_site_refinement_flags_occupancy
_atom_site_disorder_assembly
_atom_site_disorder_group
Nb Nb 0.5000 0.5000 0.12424(8) 0.01350(19) Uani 1 4 d S T P . .
Mn Mn 0.18312(5) 0.31688(5) -0.12802(13) 0.0217(2) Uani 1 2 d S T P . .
C1 C 0.3587(6) 0.4315(8) 0.0334(5) 0.0274(18) Uani 1 1 d . . . . .
N1 N 0.2899(6) 0.3934(6) -0.0129(6) 0.047(2) Uani 1 1 d . . . . .
C11 C 0.0000 0.5000 -0.1362(15) 0.046(4) Uani 1 4 d S T P . .
H11 H 0.0000 0.5000 -0.2054 0.055 Uiso 1 4 calc R U P . .
O2 O 0.6109(10) 0.1109(10) 0.1629(10) 0.097(5) Uani 1 2 d S T P . .
O12 O 0.0628(4) 0.4372(4) -0.0997(6) 0.064(2) Uani 1 2 d S T P . .
O1 O 0.3151(4) 0.1849(4) -0.1418(11) 0.086(4) Uani 1 2 d S T P . .
N2 N 0.4105(6) 0.2794(5) 0.2586(5) 0.0378(14) Uani 1 1 d . . . . .
C2 C 0.4433(7) 0.3521(6) 0.2127(6) 0.0260(16) Uani 1 1 d . . . . .
N11 N 0.3853(14) 0.1147(14) 0.062(4) 0.046(6) Uani 0.5 2 d S T P A 1
O11 O 0.387(3) 0.113(3) 0.078(4) 0.109(16) Uani 0.5 2 d S T P B 2

loop_
_atom_site_aniso_label
_atom_site_aniso_U_11
_atom_site_aniso_U_22
_atom_site_aniso_U_33
_atom_site_aniso_U_23
_atom_site_aniso_U_13
_atom_site_aniso_U_12
Nb 0.0135(2) 0.0135(2) 0.0136(3) 0.000 0.000 0.000
Mn 0.0232(3) 0.0232(3) 0.0188(4) 0.0011(6) -0.0011(6) -0.0089(3)
C1 0.029(4) 0.029(3) 0.024(4) -0.002(3) -0.004(3) -0.002(3)
N1 0.044(4) 0.057(4) 0.041(4) -0.004(3) -0.013(3) -0.021(3)
C11 0.050(4) 0.050(4) 0.037(9) 0.000 0.000 -0.019(5)
O2 0.089(6) 0.089(6) 0.114(14) 0.013(6) 0.013(6) 0.022(7)
O12 0.059(2) 0.059(2) 0.076(6) -0.009(2) 0.009(2) 0.023(4)
O1 0.095(4) 0.095(4) 0.067(9) 0.004(3) -0.004(3) 0.065(5)
N2 0.053(4) 0.032(3) 0.029(3) 0.005(2) 0.006(2) -0.012(3)
C2 0.031(4) 0.021(4) 0.026(3) -0.001(3) 0.007(3) -0.006(3)
N11 0.040(8) 0.040(8) 0.057(16) -0.010(6) 0.010(6) 0.014(10)
O11 0.14(2) 0.14(2) 0.06(2) -0.028(13) 0.028(13) -0.01(2)

loop_
_atom_type_symbol
_atom_type_description
_atom_type_scat_dispersion_real
_atom_type_scat_dispersion_imag
_atom_type_scat_source
C C 0.0033 0.0016 'International Tables Vol C Tables 4.2.6.8 and 6.1.1.4'
H H 0.0000 0.0000 'International Tables Vol C Tables 4.2.6.8 and 6.1.1.4'
N N 0.0061 0.0033 'International Tables Vol C Tables 4.2.6.8 and 6.1.1.4'
O O 0.0106 0.0060 'International Tables Vol C Tables 4.2.6.8 and 6.1.1.4'
Mn Mn 0.3368 0.7283 'International Tables Vol C Tables 4.2.6.8 and 6.1.1.4'
Nb Nb -2.0727 0.6215 'International Tables Vol C Tables 4.2.6.8 and 6.1.1.4'

loop_
_geom_angle_atom_site_label_1
_geom_angle_atom_site_label_2
_geom_angle_atom_site_label_3
_geom_angle
_geom_angle_site_symmetry_1
_geom_angle_site_symmetry_3
C2 Nb C2 116.3(4) . 2_665
C2 Nb C2 73.83(19) . 3_655
C2 Nb C2 73.83(19) 2_665 3_655
C2 Nb C2 73.83(19) . 4_565
C2 Nb C2 73.83(19) 2_665 4_565
C2 Nb C2 116.3(4) 3_655 4_565
C2 Nb C1 76.38(16) . .
C2 Nb C1 143.78(18) 2_665 .
C2 Nb C1 140.72(18) 3_655 .
C2 Nb C1 78.31(17) 4_565 .
C2 Nb C1 78.30(17) . 3_655
C2 Nb C1 140.72(18) 2_665 3_655
C2 Nb C1 76.38(16) 3_655 3_655
C2 Nb C1 143.78(18) 4_565 3_655
C1 Nb C1 72.96(19) . 3_655
C2 Nb C1 143.78(18) . 2_665
C2 Nb C1 76.38(16) 2_665 2_665
C2 Nb C1 78.31(17) 3_655 2_665
C2 Nb C1 140.72(18) 4_565 2_665
C1 Nb C1 114.5(4) . 2_665
C1 Nb C1 72.96(19) 3_655 2_665
C2 Nb C1 140.72(18) . 4_565
C2 Nb C1 78.31(17) 2_665 4_565
C2 Nb C1 143.78(18) 3_655 4_565
C2 Nb C1 76.38(16) 4_565 4_565
C1 Nb C1 72.96(19) . 4_565
C1 Nb C1 114.5(4) 3_655 4_565
C1 Nb C1 72.96(19) 2_665 4_565
O12 Mn N1 89.3(3) . .
O12 Mn N1 89.3(3) . 16_554
N1 Mn N1 89.9(4) . 16_554
O12 Mn N2 97.8(2) . 10_554
N1 Mn N2 172.6(2) . 10_554
N1 Mn N2 87.82(15) 16_554 10_554
O12 Mn N2 97.8(2) . 7_554
N1 Mn N2 87.82(15) . 7_554
N1 Mn N2 172.6(2) 16_554 7_554
N2 Mn N2 93.5(4) 10_554 7_554
O12 Mn O1 174.2(4) . .
N1 Mn O1 86.6(3) . .
N1 Mn O1 86.6(3) 16_554 .
N2 Mn O1 86.2(3) 10_554 .
N2 Mn O1 86.2(3) 7_554 .
N1 C1 Nb 177.4(7) . .
C1 N1 Mn 167.8(7) . .
O12 C11 O12 131(2) 2_565 .
C11 O12 Mn 144.9(11) . .
C2 N2 Mn 161.1(7) . 10
N2 C2 Nb 177.1(8) . .

loop_
_geom_bond_atom_site_label_1
_geom_bond_atom_site_label_2
_geom_bond_distance
_geom_bond_site_symmetry_2
Nb C2 2.251(7) .
Nb C2 2.251(7) 2_665
Nb C2 2.251(7) 3_655
Nb C2 2.251(7) 4_565
Nb C1 2.254(8) .
Nb C1 2.254(8) 3_655
Nb C1 2.254(8) 2_665
Nb C1 2.254(8) 4_565
Mn O12 2.090(6) .
Mn N1 2.215(7) .
Mn N1 2.215(7) 16_554
Mn N2 2.225(7) 10_554
Mn N2 2.225(7) 7_554
Mn O1 2.261(7) .
C1 N1 1.136(9) .
C11 O12 1.179(11) 2_565
C11 O12 1.179(11) .
N2 C2 1.144(8) .
N2 Mn 2.225(7) 10
